data_4027122
loop_
_publ_author_name
'Eriko Azuma'
'Naoko Nakamura'
'Kouji Kuramochi'
'Takahiro Sasamori'
'Norihiro Tokitoh'
'Ikuko Sagami'
'Kazunori Tsubaki'

_publ_section_title
;
 Exhaustive Syntheses of Naphthofluoresceins and Their Functions
;
_journal_name_full 'Journal of Organic Chemistry'
_journal_page_first 3492
_journal_page_last 3500
_journal_paper_doi 10.1021/jo300177b
_journal_volume 77
_journal_year 2012
_chemical_formula_moiety 'C28 H16 O5, C7 H8'
_chemical_formula_sum 'C35 H24 O5'
_chemical_formula_weight 524.54
_chemical_name_systematic
; 
 ? 
;
_space_group_IT_number 14
_symmetry_cell_setting monoclinic
_symmetry_Int_Tables_number 14
_symmetry_space_group_name_Hall '-P 2ybc'
_symmetry_space_group_name_H-M 'P 1 21/c 1'
_atom_sites_solution_hydrogens geom
_atom_sites_solution_primary direct
_atom_sites_solution_secondary difmap
_audit_creation_method SHELXL-97
_cell_angle_alpha 90.00
_cell_angle_beta 108.6694(6)
_cell_angle_gamma 90.00
_cell_formula_units_Z 8
_cell_length_a 14.6671(2)
_cell_length_b 17.2290(2)
_cell_length_c 20.9288(3)
_cell_measurement_temperature 103(2)
_cell_measurement_theta_max 25.5
_cell_measurement_theta_min 1.88
_cell_volume 5010.41(12)
_computing_cell_refinement HKL2000
_computing_data_collection CrystalClear
_computing_data_reduction HKL2000
_computing_molecular_graphics 'Yadokari-XG 2009 (Wakita Nemoto et al., 2009)'
_computing_publication_material 'Yadokari-XG 2009 (Wakita,Nemoto et al., 2009)'
_computing_structure_refinement 'SHELXL-97 (Sheldrick, 1997)'
_computing_structure_solution SIR2004
_diffrn_ambient_temperature 103(2)
_diffrn_detector_area_resol_mean 28.5714
_diffrn_measured_fraction_theta_full 0.998
_diffrn_measured_fraction_theta_max 0.998
_diffrn_measurement_device_type 'Rigaku VariMax Saturn'
_diffrn_measurement_method \w
_diffrn_radiation_monochromator Confocal
_diffrn_radiation_source 'rotating-anode x-ray tube'
_diffrn_radiation_type MoK\a
_diffrn_radiation_wavelength 0.71075
_diffrn_reflns_av_R_equivalents 0.0429
_diffrn_reflns_av_sigmaI/netI 0.0319
_diffrn_reflns_limit_h_max 17
_diffrn_reflns_limit_h_min -17
_diffrn_reflns_limit_k_max 20
_diffrn_reflns_limit_k_min -20
_diffrn_reflns_limit_l_max 25
_diffrn_reflns_limit_l_min -25
_diffrn_reflns_number 43894
_diffrn_reflns_theta_full 25.50
_diffrn_reflns_theta_max 25.50
_diffrn_reflns_theta_min 1.88
_exptl_absorpt_coefficient_mu 0.093
_exptl_absorpt_correction_T_max 0.9982
_exptl_absorpt_correction_T_min 0.9908
_exptl_absorpt_correction_type multi-scan
_exptl_absorpt_process_details
;
Jacobson, R. (1998) Private communication
;
_exptl_crystal_colour colorless
_exptl_crystal_density_diffrn 1.391
_exptl_crystal_description prism
_exptl_crystal_F_000 2192
_exptl_crystal_size_max 0.10
_exptl_crystal_size_mid 0.05
_exptl_crystal_size_min 0.02
_refine_diff_density_max 0.405
_refine_diff_density_min -0.232
_refine_diff_density_rms 0.043
_refine_ls_extinction_method none
_refine_ls_goodness_of_fit_ref 1.018
_refine_ls_hydrogen_treatment constr
_refine_ls_matrix_type full
_refine_ls_number_parameters 727
_refine_ls_number_reflns 9306
_refine_ls_number_restraints 0
_refine_ls_restrained_S_all 1.018
_refine_ls_R_factor_all 0.0568
_refine_ls_R_factor_gt 0.0409
_refine_ls_shift/su_max 0.001
_refine_ls_shift/su_mean 0.000
_refine_ls_structure_factor_coef Fsqd
_refine_ls_weighting_details 'calc w=1/[\s^2^(Fo^2^)+(0.0606P)^2^+1.5728P] where P=(Fo^2^+2Fc^2^)/3'
_refine_ls_weighting_scheme calc
_refine_ls_wR_factor_gt 0.1046
_refine_ls_wR_factor_ref 0.1143
_reflns_number_gt 7285
_reflns_number_total 9306
_reflns_threshold_expression >2sigma(I)
_cod_data_source_file jo300177b_si_002.cif
_cod_data_source_block Compound_5
_cod_original_cell_volume 5010.41(11)
_cod_database_code 4027122

loop_
_symmetry_equiv_pos_as_xyz
'x, y, z'
'-x, y+1/2, -z+1/2'
'-x, -y, -z'
'x, -y-1/2, z-1/2'

loop_
_atom_site_label
_atom_site_type_symbol
_atom_site_fract_x
_atom_site_fract_y
_atom_site_fract_z
_atom_site_U_iso_or_equiv
_atom_site_adp_type
_atom_site_occupancy
_atom_site_symmetry_multiplicity
_atom_site_calc_flag
_atom_site_refinement_flags
C1 C 0.48832(10) -0.26097(9) 0.58050(7) 0.0199(3) Uani 1 1 d .
C2 C 0.48845(10) -0.21628(9) 0.51847(7) 0.0195(3) Uani 1 1 d .
C3 C 0.44179(11) -0.24446(9) 0.45474(7) 0.0201(3) Uani 1 1 d .
H1 H 0.4143 -0.2949 0.4503 0.024 Uiso 1 1 calc R
C4 C 0.43329(10) -0.20124(9) 0.39599(7) 0.0195(3) Uani 1 1 d .
C5 C 0.38441(11) -0.22985(9) 0.33004(7) 0.0217(3) Uani 1 1 d .
H2 H 0.3558 -0.2799 0.3247 0.026 Uiso 1 1 calc R
C6 C 0.37831(11) -0.18626(9) 0.27452(8) 0.0225(3) Uani 1 1 d .
H3 H 0.3457 -0.2060 0.2308 0.027 Uiso 1 1 calc R
C7 C 0.42050(11) -0.11148(9) 0.28200(7) 0.0215(3) Uani 1 1 d .
O1 O 0.41106(8) -0.07283(7) 0.22298(5) 0.0275(3) Uani 1 1 d .
H4 H 0.4380 -0.0293 0.2317 0.041 Uiso 1 1 calc R
C8 C 0.46720(10) -0.08131(9) 0.34428(7) 0.0204(3) Uani 1 1 d .
H5 H 0.4943 -0.0308 0.3483 0.024 Uiso 1 1 calc R
C9 C 0.47513(10) -0.12572(9) 0.40316(7) 0.0190(3) Uani 1 1 d .
C10 C 0.52418(10) -0.09767(9) 0.46829(7) 0.0199(3) Uani 1 1 d .
H6 H 0.5534 -0.0479 0.4736 0.024 Uiso 1 1 calc R
C11 C 0.53009(10) -0.14151(9) 0.52397(7) 0.0192(3) Uani 1 1 d .
O2 O 0.57763(7) -0.10747(6) 0.58530(5) 0.0210(2) Uani 1 1 d .
C12 C 0.58902(10) -0.14787(8) 0.64409(7) 0.0189(3) Uani 1 1 d .
C13 C 0.63934(10) -0.11016(9) 0.70266(7) 0.0196(3) Uani 1 1 d .
H7 H 0.6667 -0.0606 0.7005 0.024 Uiso 1 1 calc R
C14 C 0.65061(10) -0.14453(9) 0.76593(7) 0.0192(3) Uani 1 1 d .
C15 C 0.69971(11) -0.10710(9) 0.82785(7) 0.0209(3) Uani 1 1 d .
H8 H 0.7271 -0.0572 0.8276 0.025 Uiso 1 1 calc R
C16 C 0.70773(11) -0.14273(9) 0.88788(7) 0.0213(3) Uani 1 1 d .
O3 O 0.75572(8) -0.10449(6) 0.94619(5) 0.0274(3) Uani 1 1 d .
H9 H 0.7610 -0.1337 0.9793 0.041 Uiso 1 1 calc R
C17 C 0.66653(11) -0.21680(9) 0.88950(7) 0.0222(3) Uani 1 1 d .
H10 H 0.6713 -0.2403 0.9315 0.027 Uiso 1 1 calc R
C18 C 0.62021(11) -0.25419(9) 0.83096(7) 0.0212(3) Uani 1 1 d .
H11 H 0.5937 -0.3042 0.8326 0.025 Uiso 1 1 calc R
C19 C 0.61067(10) -0.21999(9) 0.76742(7) 0.0196(3) Uani 1 1 d .
C20 C 0.56226(11) -0.25725(9) 0.70613(7) 0.0199(3) Uani 1 1 d .
H12 H 0.5375 -0.3080 0.7072 0.024 Uiso 1 1 calc R
C21 C 0.54961(10) -0.22268(9) 0.64465(7) 0.0194(3) Uani 1 1 d .
C22 C 0.50600(11) -0.34687(9) 0.57803(7) 0.0220(3) Uani 1 1 d .
C23 C 0.58945(12) -0.38491(10) 0.57855(7) 0.0276(4) Uani 1 1 d .
H13 H 0.6451 -0.3570 0.5781 0.033 Uiso 1 1 calc R
C24 C 0.58827(14) -0.46551(10) 0.57980(8) 0.0342(4) Uani 1 1 d .
H14 H 0.6444 -0.4933 0.5802 0.041 Uiso 1 1 calc R
C25 C 0.50703(15) -0.50659(10) 0.58042(8) 0.0373(5) Uani 1 1 d .
H15 H 0.5089 -0.5617 0.5816 0.045 Uiso 1 1 calc R
C26 C 0.42339(14) -0.46852(9) 0.57934(8) 0.0321(4) Uani 1 1 d .
H16 H 0.3674 -0.4962 0.5793 0.039 Uiso 1 1 calc R
C27 C 0.42536(12) -0.38792(9) 0.57829(7) 0.0236(3) Uani 1 1 d .
C28 C 0.35067(12) -0.33216(9) 0.58071(7) 0.0237(3) Uani 1 1 d .
O4 O 0.26954(8) -0.34285(7) 0.58158(6) 0.0316(3) Uani 1 1 d .
O5 O 0.38617(7) -0.25939(6) 0.58200(5) 0.0216(2) Uani 1 1 d .
C29 C 0.83258(11) -0.09307(9) 0.57513(8) 0.0215(3) Uani 1 1 d .
C30 C 0.84219(11) -0.05033(9) 0.63996(8) 0.0213(3) Uani 1 1 d .
C31 C 0.89354(11) -0.08097(9) 0.70202(8) 0.0225(3) Uani 1 1 d .
H17 H 0.9266 -0.1288 0.7037 0.027 Uiso 1 1 calc R
C32 C 0.89848(11) -0.04356(9) 0.76293(8) 0.0228(3) Uani 1 1 d .
C33 C 0.95115(11) -0.07391(9) 0.82744(8) 0.0260(4) Uani 1 1 d .
H18 H 0.9870 -0.1204 0.8303 0.031 Uiso 1 1 calc R
C34 C 0.95105(12) -0.03725(10) 0.88542(8) 0.0279(4) Uani 1 1 d .
H19 H 0.9872 -0.0581 0.9280 0.034 Uiso 1 1 calc R
C35 C 0.89703(12) 0.03172(9) 0.88200(8) 0.0260(4) Uani 1 1 d .
O6 O 0.89692(9) 0.06288(7) 0.94215(5) 0.0324(3) Uani 1 1 d .
H20 H 0.8485 0.0916 0.9357 0.049 Uiso 1 1 calc R
C36 C 0.84877(11) 0.06478(9) 0.82130(8) 0.0247(3) Uani 1 1 d .
H21 H 0.8154 0.1124 0.8198 0.030 Uiso 1 1 calc R
C37 C 0.84835(11) 0.02817(9) 0.76032(8) 0.0222(3) Uani 1 1 d .
C38 C 0.79829(11) 0.05977(9) 0.69699(8) 0.0224(3) Uani 1 1 d .
H22 H 0.7659 0.1080 0.6943 0.027 Uiso 1 1 calc R
C39 C 0.79571(11) 0.02154(9) 0.63900(7) 0.0218(3) Uani 1 1 d .
O7 O 0.74447(8) 0.05873(6) 0.58023(5) 0.0243(2) Uani 1 1 d .
C40 C 0.74098(11) 0.02758(9) 0.51924(7) 0.0212(3) Uani 1 1 d .
C41 C 0.69272(11) 0.07102(9) 0.46390(8) 0.0212(3) Uani 1 1 d .
H23 H 0.6669 0.1201 0.4697 0.025 Uiso 1 1 calc R
C42 C 0.68124(11) 0.04329(9) 0.39847(7) 0.0206(3) Uani 1 1 d .
C43 C 0.62821(11) 0.08497(9) 0.33982(8) 0.0227(3) Uani 1 1 d .
H24 H 0.6029 0.1348 0.3439 0.027 Uiso 1 1 calc R
C44 C 0.61360(11) 0.05349(9) 0.27767(8) 0.0239(3) Uani 1 1 d .
O8 O 0.55809(9) 0.08817(7) 0.21905(6) 0.0334(3) Uani 1 1 d .
H25 H 0.5346 0.1295 0.2283 0.050 Uiso 1 1 calc R
C45 C 0.65412(11) -0.01907(9) 0.26977(8) 0.0250(3) Uani 1 1 d .
H26 H 0.6435 -0.0400 0.2260 0.030 Uiso 1 1 calc R
C46 C 0.70836(11) -0.05865(9) 0.32515(8) 0.0230(3) Uani 1 1 d .
H27 H 0.7373 -0.1064 0.3196 0.028 Uiso 1 1 calc R
C47 C 0.72249(11) -0.02982(9) 0.39113(7) 0.0211(3) Uani 1 1 d .
C48 C 0.77359(11) -0.07133(9) 0.44960(8) 0.0219(3) Uani 1 1 d .
H28 H 0.8025 -0.1194 0.4449 0.026 Uiso 1 1 calc R
C49 C 0.78299(11) -0.04460(9) 0.51342(7) 0.0208(3) Uani 1 1 d .
C50 C 0.92461(11) -0.12962(9) 0.57183(7) 0.0223(3) Uani 1 1 d .
C51 C 1.01035(11) -0.09453(10) 0.57288(8) 0.0283(4) Uani 1 1 d .
H29 H 1.0186 -0.0399 0.5772 0.034 Uiso 1 1 calc R
C52 C 1.08349(12) -0.14267(12) 0.56736(8) 0.0348(4) Uani 1 1 d .
H30 H 1.1429 -0.1203 0.5677 0.042 Uiso 1 1 calc R
C53 C 1.07199(13) -0.22295(11) 0.56132(8) 0.0358(4) Uani 1 1 d .
H31 H 1.1239 -0.2543 0.5585 0.043 Uiso 1 1 calc R
C54 C 0.98636(12) -0.25754(10) 0.55932(8) 0.0300(4) Uani 1 1 d .
H32 H 0.9777 -0.3121 0.5545 0.036 Uiso 1 1 calc R
C55 C 0.91317(11) -0.20910(9) 0.56458(7) 0.0236(3) Uani 1 1 d .
C56 C 0.81517(11) -0.22824(9) 0.56302(7) 0.0217(3) Uani 1 1 d .
O9 O 0.77452(8) -0.29068(6) 0.55441(5) 0.0282(3) Uani 1 1 d .
O10 O 0.77016(7) -0.16306(6) 0.57201(5) 0.0220(2) Uani 1 1 d .
C57 C 1.16936(15) -0.25067(12) 0.92776(10) 0.0456(5) Uani 1 1 d .
H33 H 1.1236 -0.2260 0.9467 0.068 Uiso 1 1 calc R
H34 H 1.2341 -0.2488 0.9609 0.068 Uiso 1 1 calc R
H35 H 1.1506 -0.3049 0.9167 0.068 Uiso 1 1 calc R
C58 C 1.16908(12) -0.20858(10) 0.86529(9) 0.0300(4) Uani 1 1 d .
C59 C 1.12473(12) -0.24005(10) 0.80166(9) 0.0300(4) Uani 1 1 d .
H36 H 1.0929 -0.2887 0.7977 0.036 Uiso 1 1 calc R
C60 C 1.12637(13) -0.20142(11) 0.74421(9) 0.0367(4) Uani 1 1 d .
H37 H 1.0958 -0.2237 0.7012 0.044 Uiso 1 1 calc R
C61 C 1.17219(13) -0.13048(12) 0.74892(9) 0.0400(5) Uani 1 1 d .
H38 H 1.1742 -0.1044 0.7094 0.048 Uiso 1 1 calc R
C62 C 1.21488(13) -0.09807(11) 0.81147(9) 0.0375(4) Uani 1 1 d .
H39 H 1.2457 -0.0490 0.8150 0.045 Uiso 1 1 calc R
C63 C 1.21335(13) -0.13628(10) 0.86906(9) 0.0341(4) Uani 1 1 d .
H40 H 1.2429 -0.1130 0.9119 0.041 Uiso 1 1 calc R
C64 C 0.88859(14) -0.41075(11) 0.67989(9) 0.0393(4) Uani 1 1 d .
H41 H 0.9341 -0.3858 0.6609 0.059 Uiso 1 1 calc R
H42 H 0.8231 -0.4054 0.6484 0.059 Uiso 1 1 calc R
H43 H 0.9046 -0.4659 0.6875 0.059 Uiso 1 1 calc R
C65 C 0.89456(12) -0.37275(10) 0.74551(8) 0.0283(4) Uani 1 1 d .
C66 C 0.84986(12) -0.30141(10) 0.74697(9) 0.0306(4) Uani 1 1 d .
H44 H 0.8125 -0.2778 0.7059 0.037 Uiso 1 1 calc R
C67 C 0.85937(12) -0.26470(10) 0.80769(9) 0.0332(4) Uani 1 1 d .
H45 H 0.8291 -0.2160 0.8080 0.040 Uiso 1 1 calc R
C68 C 0.91284(13) -0.29879(11) 0.86775(9) 0.0356(4) Uani 1 1 d .
H46 H 0.9201 -0.2733 0.9093 0.043 Uiso 1 1 calc R
C69 C 0.95577(13) -0.37020(11) 0.86716(9) 0.0347(4) Uani 1 1 d .
H47 H 0.9917 -0.3942 0.9084 0.042 Uiso 1 1 calc R
C70 C 0.94651(12) -0.40662(10) 0.80672(9) 0.0305(4) Uani 1 1 d .
H48 H 0.9761 -0.4557 0.8069 0.037 Uiso 1 1 calc R

loop_
_atom_site_aniso_label
_atom_site_aniso_U_11
_atom_site_aniso_U_22
_atom_site_aniso_U_33
_atom_site_aniso_U_23
_atom_site_aniso_U_13
_atom_site_aniso_U_12
C1 0.0173(7) 0.0203(8) 0.0227(8) -0.0002(6) 0.0072(6) -0.0012(6)
C2 0.0182(8) 0.0198(8) 0.0209(8) 0.0014(6) 0.0070(6) 0.0008(6)
C3 0.0194(8) 0.0179(7) 0.0235(8) -0.0006(6) 0.0076(6) -0.0010(6)
C4 0.0166(7) 0.0210(8) 0.0218(8) 0.0002(6) 0.0071(6) 0.0018(6)
C5 0.0200(8) 0.0215(8) 0.0243(8) -0.0014(6) 0.0077(6) -0.0007(6)
C6 0.0201(8) 0.0261(8) 0.0198(7) -0.0031(6) 0.0044(6) 0.0015(7)
C7 0.0201(8) 0.0257(8) 0.0202(8) 0.0048(6) 0.0084(6) 0.0050(6)
O1 0.0330(7) 0.0280(6) 0.0203(6) 0.0044(5) 0.0067(5) -0.0032(5)
C8 0.0194(8) 0.0200(8) 0.0228(8) 0.0020(6) 0.0084(6) 0.0005(6)
C9 0.0160(7) 0.0202(8) 0.0221(8) 0.0011(6) 0.0078(6) 0.0030(6)
C10 0.0194(8) 0.0178(7) 0.0233(8) 0.0000(6) 0.0080(6) -0.0003(6)
C11 0.0177(7) 0.0206(8) 0.0190(7) -0.0011(6) 0.0052(6) 0.0016(6)
O2 0.0253(6) 0.0194(5) 0.0169(5) 0.0007(4) 0.0046(4) -0.0040(4)
C12 0.0181(7) 0.0194(8) 0.0200(7) 0.0028(6) 0.0071(6) 0.0022(6)
C13 0.0182(8) 0.0175(7) 0.0234(8) 0.0002(6) 0.0069(6) -0.0009(6)
C14 0.0164(7) 0.0197(8) 0.0219(8) -0.0002(6) 0.0066(6) 0.0020(6)
C15 0.0206(8) 0.0192(8) 0.0226(8) -0.0009(6) 0.0063(6) -0.0008(6)
C16 0.0194(8) 0.0221(8) 0.0210(8) -0.0027(6) 0.0045(6) 0.0015(6)
O3 0.0373(7) 0.0237(6) 0.0178(5) -0.0010(4) 0.0039(5) -0.0039(5)
C17 0.0241(8) 0.0235(8) 0.0193(8) 0.0029(6) 0.0071(6) 0.0018(7)
C18 0.0207(8) 0.0191(8) 0.0240(8) 0.0015(6) 0.0075(6) -0.0007(6)
C19 0.0175(7) 0.0196(8) 0.0217(8) -0.0002(6) 0.0065(6) 0.0011(6)
C20 0.0188(8) 0.0173(7) 0.0241(8) 0.0004(6) 0.0075(6) -0.0007(6)
C21 0.0172(7) 0.0210(8) 0.0205(8) -0.0012(6) 0.0066(6) 0.0007(6)
C22 0.0282(9) 0.0206(8) 0.0152(7) 0.0008(6) 0.0042(6) 0.0002(7)
C23 0.0290(9) 0.0317(9) 0.0195(8) -0.0021(7) 0.0040(7) 0.0066(7)
C24 0.0465(11) 0.0299(9) 0.0212(8) -0.0019(7) 0.0039(8) 0.0155(8)
C25 0.0667(13) 0.0196(8) 0.0208(8) -0.0004(7) 0.0072(8) 0.0056(9)
C26 0.0553(12) 0.0217(8) 0.0182(8) -0.0014(6) 0.0103(8) -0.0101(8)
C27 0.0320(9) 0.0230(8) 0.0150(7) -0.0010(6) 0.0063(6) -0.0049(7)
C28 0.0255(9) 0.0283(9) 0.0155(7) 0.0008(6) 0.0039(6) -0.0076(7)
O4 0.0246(7) 0.0407(7) 0.0294(6) 0.0036(5) 0.0088(5) -0.0090(5)
O5 0.0192(5) 0.0227(6) 0.0232(5) 0.0010(4) 0.0073(4) -0.0013(4)
C29 0.0201(8) 0.0188(8) 0.0258(8) -0.0006(6) 0.0075(6) -0.0012(6)
C30 0.0190(8) 0.0218(8) 0.0247(8) -0.0023(6) 0.0089(6) -0.0023(6)
C31 0.0191(8) 0.0214(8) 0.0270(8) 0.0000(6) 0.0075(6) 0.0001(6)
C32 0.0188(8) 0.0248(8) 0.0249(8) -0.0008(6) 0.0071(6) -0.0052(7)
C33 0.0228(8) 0.0258(8) 0.0282(8) 0.0011(7) 0.0064(7) -0.0018(7)
C34 0.0257(9) 0.0320(9) 0.0237(8) 0.0017(7) 0.0045(7) -0.0029(7)
C35 0.0254(9) 0.0274(9) 0.0254(8) -0.0050(7) 0.0083(7) -0.0053(7)
O6 0.0354(7) 0.0356(7) 0.0248(6) -0.0050(5) 0.0077(5) 0.0048(5)
C36 0.0243(8) 0.0225(8) 0.0279(8) -0.0037(6) 0.0093(7) -0.0017(7)
C37 0.0191(8) 0.0228(8) 0.0257(8) -0.0027(6) 0.0085(6) -0.0063(6)
C38 0.0217(8) 0.0194(8) 0.0273(8) -0.0013(6) 0.0097(7) -0.0018(6)
C39 0.0191(8) 0.0228(8) 0.0234(8) 0.0015(6) 0.0068(6) -0.0008(6)
O7 0.0294(6) 0.0228(6) 0.0208(5) -0.0008(4) 0.0082(5) 0.0059(5)
C40 0.0201(8) 0.0225(8) 0.0232(8) -0.0030(6) 0.0098(6) -0.0020(6)
C41 0.0207(8) 0.0176(7) 0.0269(8) 0.0000(6) 0.0098(6) 0.0006(6)
C42 0.0175(8) 0.0209(8) 0.0248(8) 0.0000(6) 0.0087(6) -0.0027(6)
C43 0.0209(8) 0.0199(8) 0.0280(8) 0.0022(6) 0.0089(6) 0.0011(6)
C44 0.0208(8) 0.0259(8) 0.0241(8) 0.0043(6) 0.0060(6) 0.0001(7)
O8 0.0381(7) 0.0332(7) 0.0254(6) 0.0020(5) 0.0054(5) 0.0132(6)
C45 0.0269(9) 0.0263(8) 0.0229(8) -0.0022(6) 0.0096(7) -0.0022(7)
C46 0.0244(8) 0.0204(8) 0.0259(8) -0.0014(6) 0.0106(7) 0.0003(6)
C47 0.0184(8) 0.0214(8) 0.0243(8) 0.0000(6) 0.0081(6) -0.0015(6)
C48 0.0214(8) 0.0187(8) 0.0268(8) -0.0006(6) 0.0096(6) 0.0019(6)
C49 0.0181(8) 0.0212(8) 0.0240(8) 0.0003(6) 0.0078(6) 0.0001(6)
C50 0.0208(8) 0.0278(8) 0.0174(7) 0.0001(6) 0.0049(6) 0.0042(7)
C51 0.0241(9) 0.0346(9) 0.0258(8) -0.0014(7) 0.0076(7) -0.0024(7)
C52 0.0217(9) 0.0562(12) 0.0280(9) -0.0004(8) 0.0099(7) 0.0026(8)
C53 0.0308(10) 0.0502(12) 0.0278(9) -0.0003(8) 0.0112(7) 0.0150(9)
C54 0.0355(10) 0.0319(9) 0.0223(8) 0.0001(7) 0.0086(7) 0.0124(8)
C55 0.0258(8) 0.0270(8) 0.0171(7) 0.0001(6) 0.0055(6) 0.0053(7)
C56 0.0266(8) 0.0219(8) 0.0150(7) 0.0004(6) 0.0045(6) 0.0026(7)
O9 0.0373(7) 0.0216(6) 0.0238(6) -0.0012(5) 0.0072(5) -0.0026(5)
O10 0.0206(6) 0.0196(6) 0.0259(6) -0.0013(4) 0.0076(4) -0.0007(4)
C57 0.0449(12) 0.0537(13) 0.0357(10) 0.0041(9) 0.0096(9) -0.0098(10)
C58 0.0228(9) 0.0345(9) 0.0329(9) 0.0020(7) 0.0094(7) 0.0038(7)
C59 0.0244(9) 0.0296(9) 0.0350(9) -0.0018(7) 0.0081(7) 0.0012(7)
C60 0.0285(10) 0.0472(11) 0.0304(9) -0.0019(8) 0.0039(8) -0.0005(8)
C61 0.0338(10) 0.0488(12) 0.0339(10) 0.0101(9) 0.0058(8) -0.0007(9)
C62 0.0357(10) 0.0310(10) 0.0433(11) 0.0032(8) 0.0091(8) -0.0021(8)
C63 0.0298(9) 0.0367(10) 0.0334(9) -0.0058(8) 0.0069(8) -0.0009(8)
C64 0.0421(11) 0.0391(11) 0.0367(10) 0.0022(8) 0.0126(8) 0.0068(9)
C65 0.0245(9) 0.0284(9) 0.0342(9) 0.0008(7) 0.0125(7) -0.0016(7)
C66 0.0251(9) 0.0291(9) 0.0388(10) 0.0073(7) 0.0119(8) 0.0007(7)
C67 0.0263(9) 0.0259(9) 0.0512(11) -0.0015(8) 0.0176(8) -0.0017(7)
C68 0.0317(10) 0.0390(11) 0.0396(10) -0.0076(8) 0.0163(8) -0.0095(8)
C69 0.0309(10) 0.0383(10) 0.0339(10) 0.0057(8) 0.0089(8) -0.0058(8)
C70 0.0272(9) 0.0267(9) 0.0379(10) 0.0066(7) 0.0107(7) 0.0025(7)

loop_
_atom_type_symbol
_atom_type_description
_atom_type_scat_dispersion_real
_atom_type_scat_dispersion_imag
_atom_type_scat_source
C C 0.0033 0.0016 'International Tables Vol C Tables 4.2.6.8 and 6.1.1.4'
H H 0.0000 0.0000 'International Tables Vol C Tables 4.2.6.8 and 6.1.1.4'
O O 0.0106 0.0060 'International Tables Vol C Tables 4.2.6.8 and 6.1.1.4'

loop_
_geom_angle_atom_site_label_1
_geom_angle_atom_site_label_2
_geom_angle_atom_site_label_3
_geom_angle
C22 C1 C21 113.60(12)
C22 C1 O5 101.62(11)
C21 C1 O5 106.65(11)
C22 C1 C2 115.08(12)
C21 C1 C2 112.22(12)
O5 C1 C2 106.45(11)
C3 C2 C11 117.87(13)
C3 C2 C1 121.04(13)
C11 C2 C1 120.91(13)
C2 C3 C4 122.44(14)
C2 C3 H1 118.8
C4 C3 H1 118.8
C3 C4 C5 122.64(14)
C3 C4 C9 118.41(13)
C5 C4 C9 118.95(13)
C6 C5 C4 120.73(14)
C6 C5 H2 119.6
C4 C5 H2 119.6
C5 C6 C7 120.01(14)
C5 C6 H3 120.0
C7 C6 H3 120.0
C8 C7 O1 123.36(14)
C8 C7 C6 121.30(14)
O1 C7 C6 115.33(13)
C7 O1 H4 109.5
C7 C8 C9 119.90(14)
C7 C8 H5 120.1
C9 C8 H5 120.1
C10 C9 C8 121.90(14)
C10 C9 C4 118.99(13)
C8 C9 C4 119.10(13)
C11 C10 C9 120.57(14)
C11 C10 H6 119.7
C9 C10 H6 119.7
C10 C11 O2 115.66(13)
C10 C11 C2 121.71(13)
O2 C11 C2 122.62(13)
C12 O2 C11 119.80(11)
C13 C12 O2 115.78(13)
C13 C12 C21 121.84(13)
O2 C12 C21 122.37(13)
C12 C13 C14 120.43(14)
C12 C13 H7 119.8
C14 C13 H7 119.8
C13 C14 C15 122.59(14)
C13 C14 C19 118.43(13)
C15 C14 C19 118.98(13)
C16 C15 C14 120.21(14)
C16 C15 H8 119.9
C14 C15 H8 119.9
O3 C16 C15 118.12(14)
O3 C16 C17 120.95(13)
C15 C16 C17 120.92(14)
C16 O3 H9 109.5
C18 C17 C16 119.96(14)
C18 C17 H10 120.0
C16 C17 H10 120.0
C17 C18 C19 121.26(14)
C17 C18 H11 119.4
C19 C18 H11 119.4
C20 C19 C18 122.30(14)
C20 C19 C14 119.05(13)
C18 C19 C14 118.64(13)
C21 C20 C19 122.22(14)
C21 C20 H12 118.9
C19 C20 H12 118.9
C20 C21 C12 117.98(13)
C20 C21 C1 120.47(13)
C12 C21 C1 121.35(13)
C27 C22 C23 120.92(15)
C27 C22 C1 110.26(14)
C23 C22 C1 128.75(15)
C22 C23 C24 117.18(17)
C22 C23 H13 121.4
C24 C23 H13 121.4
C23 C24 C25 121.69(17)
C23 C24 H14 119.2
C25 C24 H14 119.2
C26 C25 C24 121.08(16)
C26 C25 H15 119.5
C24 C25 H15 119.5
C25 C26 C27 116.80(17)
C25 C26 H16 121.6
C27 C26 H16 121.6
C22 C27 C26 122.32(16)
C22 C27 C28 108.32(13)
C26 C27 C28 129.29(16)
O4 C28 O5 120.94(15)
O4 C28 C27 130.41(15)
O5 C28 C27 108.64(13)
C28 O5 C1 111.15(11)
O10 C29 C30 108.10(12)
O10 C29 C50 101.79(11)
C30 C29 C50 114.62(12)
O10 C29 C49 106.60(11)
C30 C29 C49 112.25(12)
C50 C29 C49 112.53(12)
C31 C30 C39 117.69(14)
C31 C30 C29 121.64(14)
C39 C30 C29 120.64(13)
C30 C31 C32 122.04(14)
C30 C31 H17 119.0
C32 C31 H17 119.0
C31 C32 C33 123.04(15)
C31 C32 C37 118.93(14)
C33 C32 C37 118.04(14)
C34 C33 C32 121.16(15)
C34 C33 H18 119.4
C32 C33 H18 119.4
C33 C34 C35 120.10(15)
C33 C34 H19 120.0
C35 C34 H19 120.0
C36 C35 O6 122.63(15)
C36 C35 C34 120.78(15)
O6 C35 C34 116.59(14)
C35 O6 H20 109.5
C35 C36 C37 120.14(15)
C35 C36 H21 119.9
C37 C36 H21 119.9
C38 C37 C36 121.75(15)
C38 C37 C32 118.59(14)
C36 C37 C32 119.65(14)
C39 C38 C37 120.50(14)
C39 C38 H22 119.7
C37 C38 H22 119.7
C38 C39 O7 114.82(13)
C38 C39 C30 122.21(14)
O7 C39 C30 122.97(13)
C40 O7 C39 119.79(12)
C41 C40 O7 115.38(13)
C41 C40 C49 122.04(14)
O7 C40 C49 122.58(13)
C40 C41 C42 120.33(14)
C40 C41 H23 119.8
C42 C41 H23 119.8
C41 C42 C43 122.06(14)
C41 C42 C47 118.76(14)
C43 C42 C47 119.16(14)
C44 C43 C42 119.97(14)
C44 C43 H24 120.0
C42 C43 H24 120.0
C43 C44 O8 123.18(14)
C43 C44 C45 121.30(14)
O8 C44 C45 115.51(13)
C44 O8 H25 109.5
C46 C45 C44 119.71(14)
C46 C45 H26 120.1
C44 C45 H26 120.1
C45 C46 C47 121.14(14)
C45 C46 H27 119.4
C47 C46 H27 119.4
C48 C47 C46 122.63(14)
C48 C47 C42 118.74(13)
C46 C47 C42 118.61(14)
C49 C48 C47 122.21(14)
C49 C48 H28 118.9
C47 C48 H28 118.9
C48 C49 C40 117.89(14)
C48 C49 C29 120.94(13)
C40 C49 C29 121.10(13)
C55 C50 C51 120.70(15)
C55 C50 C29 109.83(14)
C51 C50 C29 129.43(15)
C50 C51 C52 117.25(16)
C50 C51 H29 121.4
C52 C51 H29 121.4
C51 C52 C53 121.70(16)
C51 C52 H30 119.2
C53 C52 H30 119.2
C54 C53 C52 120.94(16)
C54 C53 H31 119.5
C52 C53 H31 119.5
C53 C54 C55 117.17(16)
C53 C54 H32 121.4
C55 C54 H32 121.4
C50 C55 C54 122.23(16)
C50 C55 C56 108.02(13)
C54 C55 C56 129.75(15)
O9 C56 O10 121.33(14)
O9 C56 C55 129.35(14)
O10 C56 C55 109.31(13)
C56 O10 C29 110.87(11)
C58 C57 H33 109.5
C58 C57 H34 109.5
H33 C57 H34 109.5
C58 C57 H35 109.5
H33 C57 H35 109.5
H34 C57 H35 109.5
C59 C58 C63 117.93(16)
C59 C58 C57 121.20(16)
C63 C58 C57 120.86(16)
C60 C59 C58 120.82(17)
C60 C59 H36 119.6
C58 C59 H36 119.6
C59 C60 C61 120.49(17)
C59 C60 H37 119.8
C61 C60 H37 119.8
C62 C61 C60 119.28(17)
C62 C61 H38 120.4
C60 C61 H38 120.4
C61 C62 C63 120.52(18)
C61 C62 H39 119.7
C63 C62 H39 119.7
C62 C63 C58 120.93(16)
C62 C63 H40 119.5
C58 C63 H40 119.5
C65 C64 H41 109.5
C65 C64 H42 109.5
H41 C64 H42 109.5
C65 C64 H43 109.5
H41 C64 H43 109.5
H42 C64 H43 109.5
C70 C65 C66 118.10(16)
C70 C65 C64 120.96(16)
C66 C65 C64 120.93(15)
C67 C66 C65 120.73(16)
C67 C66 H44 119.6
C65 C66 H44 119.6
C68 C67 C66 120.10(16)
C68 C67 H45 120.0
C66 C67 H45 120.0
C67 C68 C69 119.81(17)
C67 C68 H46 120.1
C69 C68 H46 120.1
C70 C69 C68 120.08(17)
C70 C69 H47 120.0
C68 C69 H47 120.0
C69 C70 C65 121.16(16)
C69 C70 H48 119.4
C65 C70 H48 119.4

loop_
_geom_bond_atom_site_label_1
_geom_bond_atom_site_label_2
_geom_bond_distance
C1 C22 1.506(2)
C1 C21 1.508(2)
C1 O5 1.5089(18)
C1 C2 1.510(2)
C2 C3 1.378(2)
C2 C11 1.414(2)
C3 C4 1.408(2)
C3 H1 0.9500
C4 C5 1.424(2)
C4 C9 1.426(2)
C5 C6 1.362(2)
C5 H2 0.9500
C6 C7 1.416(2)
C6 H3 0.9500
C7 C8 1.366(2)
C7 O1 1.3708(18)
O1 H4 0.8400
C8 C9 1.423(2)
C8 H5 0.9500
C9 C10 1.408(2)
C10 C11 1.368(2)
C10 H6 0.9500
C11 O2 1.3802(17)
O2 C12 1.3765(17)
C12 C13 1.375(2)
C12 C21 1.414(2)
C13 C14 1.411(2)
C13 H7 0.9500
C14 C15 1.420(2)
C14 C19 1.430(2)
C15 C16 1.369(2)
C15 H8 0.9500
C16 O3 1.3670(18)
C16 C17 1.417(2)
O3 H9 0.8400
C17 C18 1.358(2)
C17 H10 0.9500
C18 C19 1.420(2)
C18 H11 0.9500
C19 C20 1.407(2)
C20 C21 1.376(2)
C20 H12 0.9500
C22 C27 1.380(2)
C22 C23 1.385(2)
C23 C24 1.389(2)
C23 H13 0.9500
C24 C25 1.390(3)
C24 H14 0.9500
C25 C26 1.385(3)
C25 H15 0.9500
C26 C27 1.389(2)
C26 H16 0.9500
C27 C28 1.470(2)
C28 O4 1.2100(19)
C28 O5 1.3546(19)
C29 O10 1.5028(18)
C29 C30 1.510(2)
C29 C50 1.511(2)
C29 C49 1.514(2)
C30 C31 1.381(2)
C30 C39 1.410(2)
C31 C32 1.409(2)
C31 H17 0.9500
C32 C33 1.423(2)
C32 C37 1.430(2)
C33 C34 1.368(2)
C33 H18 0.9500
C34 C35 1.417(2)
C34 H19 0.9500
C35 C36 1.365(2)
C35 O6 1.3690(19)
O6 H20 0.8400
C36 C37 1.422(2)
C36 H21 0.9500
C37 C38 1.403(2)
C38 C39 1.371(2)
C38 H22 0.9500
C39 O7 1.3772(18)
O7 C40 1.3705(18)
C40 C41 1.370(2)
C40 C49 1.410(2)
C41 C42 1.409(2)
C41 H23 0.9500
C42 C43 1.420(2)
C42 C47 1.427(2)
C43 C44 1.361(2)
C43 H24 0.9500
C44 O8 1.3732(18)
C44 C45 1.417(2)
O8 H25 0.8400
C45 C46 1.360(2)
C45 H26 0.9500
C46 C47 1.419(2)
C46 H27 0.9500
C47 C48 1.408(2)
C48 C49 1.377(2)
C48 H28 0.9500
C50 C55 1.382(2)
C50 C51 1.389(2)
C51 C52 1.390(2)
C51 H29 0.9500
C52 C53 1.394(3)
C52 H30 0.9500
C53 C54 1.379(3)
C53 H31 0.9500
C54 C55 1.392(2)
C54 H32 0.9500
C55 C56 1.465(2)
C56 O9 1.2151(18)
C56 O10 1.3461(18)
C57 C58 1.494(2)
C57 H33 0.9800
C57 H34 0.9800
C57 H35 0.9800
C58 C59 1.391(2)
C58 C63 1.395(2)
C59 C60 1.381(2)
C59 H36 0.9500
C60 C61 1.383(3)
C60 H37 0.9500
C61 C62 1.376(3)
C61 H38 0.9500
C62 C63 1.380(3)
C62 H39 0.9500
C63 H40 0.9500
C64 C65 1.498(2)
C64 H41 0.9800
C64 H42 0.9800
C64 H43 0.9800
C65 C70 1.392(2)
C65 C66 1.398(2)
C66 C67 1.386(2)
C66 H44 0.9500
C67 C68 1.382(3)
C67 H45 0.9500
C68 C69 1.384(3)
C68 H46 0.9500
C69 C70 1.379(2)
C69 H47 0.9500
C70 H48 0.9500

loop_
_geom_torsion_atom_site_label_1
_geom_torsion_atom_site_label_2
_geom_torsion_atom_site_label_3
_geom_torsion_atom_site_label_4
_geom_torsion
C22 C1 C2 C3 43.8(2)
C21 C1 C2 C3 175.72(13)
O5 C1 C2 C3 -67.96(17)
C22 C1 C2 C11 -141.16(14)
C21 C1 C2 C11 -9.2(2)
O5 C1 C2 C11 107.12(15)
C11 C2 C3 C4 -1.0(2)
C1 C2 C3 C4 174.27(13)
C2 C3 C4 C5 -179.44(14)
C2 C3 C4 C9 0.3(2)
C3 C4 C5 C6 -179.65(14)
C9 C4 C5 C6 0.6(2)
C4 C5 C6 C7 -0.2(2)
C5 C6 C7 C8 -0.5(2)
C5 C6 C7 O1 179.39(13)
O1 C7 C8 C9 -179.04(13)
C6 C7 C8 C9 0.8(2)
C7 C8 C9 C10 178.74(14)
C7 C8 C9 C4 -0.4(2)
C3 C4 C9 C10 0.8(2)
C5 C4 C9 C10 -179.44(13)
C3 C4 C9 C8 179.97(13)
C5 C4 C9 C8 -0.3(2)
C8 C9 C10 C11 179.59(14)
C4 C9 C10 C11 -1.2(2)
C9 C10 C11 O2 -178.34(12)
C9 C10 C11 C2 0.6(2)
C3 C2 C11 C10 0.5(2)
C1 C2 C11 C10 -174.74(14)
C3 C2 C11 O2 179.37(13)
C1 C2 C11 O2 4.1(2)
C10 C11 O2 C12 -178.56(12)
C2 C11 O2 C12 2.5(2)
C11 O2 C12 C13 178.44(12)
C11 O2 C12 C21 -3.1(2)
O2 C12 C13 C14 176.48(12)
C21 C12 C13 C14 -2.0(2)
C12 C13 C14 C15 -178.30(14)
C12 C13 C14 C19 1.6(2)
C13 C14 C15 C16 179.31(14)
C19 C14 C15 C16 -0.6(2)
C14 C15 C16 O3 179.93(13)
C14 C15 C16 C17 -0.7(2)
O3 C16 C17 C18 -179.16(14)
C15 C16 C17 C18 1.5(2)
C16 C17 C18 C19 -1.0(2)
C17 C18 C19 C20 -179.40(14)
C17 C18 C19 C14 -0.3(2)
C13 C14 C19 C20 0.3(2)
C15 C14 C19 C20 -179.81(14)
C13 C14 C19 C18 -178.80(13)
C15 C14 C19 C18 1.1(2)
C18 C19 C20 C21 177.23(14)
C14 C19 C20 C21 -1.9(2)
C19 C20 C21 C12 1.5(2)
C19 C20 C21 C1 -173.45(13)
C13 C12 C21 C20 0.5(2)
O2 C12 C21 C20 -177.90(13)
C13 C12 C21 C1 175.37(14)
O2 C12 C21 C1 -3.0(2)
C22 C1 C21 C20 -43.86(19)
O5 C1 C21 C20 67.24(17)
C2 C1 C21 C20 -176.56(13)
C22 C1 C21 C12 141.40(14)
O5 C1 C21 C12 -107.49(15)
C2 C1 C21 C12 8.7(2)
C21 C1 C22 C27 114.00(14)
O5 C1 C22 C27 -0.15(15)
C2 C1 C22 C27 -114.69(14)
C21 C1 C22 C23 -63.0(2)
O5 C1 C22 C23 -177.19(14)
C2 C1 C22 C23 68.3(2)
C27 C22 C23 C24 -0.4(2)
C1 C22 C23 C24 176.34(14)
C22 C23 C24 C25 0.1(2)
C23 C24 C25 C26 0.5(2)
C24 C25 C26 C27 -0.6(2)
C23 C22 C27 C26 0.3(2)
C1 C22 C27 C26 -177.06(14)
C23 C22 C27 C28 177.48(13)
C1 C22 C27 C28 0.17(16)
C25 C26 C27 C22 0.3(2)
C25 C26 C27 C28 -176.32(15)
C22 C27 C28 O4 179.88(15)
C26 C27 C28 O4 -3.1(3)
C22 C27 C28 O5 -0.12(16)
C26 C27 C28 O5 176.85(14)
O4 C28 O5 C1 -179.98(13)
C27 C28 O5 C1 0.02(15)
C22 C1 O5 C28 0.07(14)
C21 C1 O5 C28 -119.14(12)
C2 C1 O5 C28 120.87(12)
O10 C29 C30 C31 69.18(17)
C50 C29 C30 C31 -43.5(2)
C49 C29 C30 C31 -173.53(13)
O10 C29 C30 C39 -108.57(15)
C50 C29 C30 C39 138.71(15)
C49 C29 C30 C39 8.7(2)
C39 C30 C31 C32 1.4(2)
C29 C30 C31 C32 -176.42(14)
C30 C31 C32 C33 -179.81(14)
C30 C31 C32 C37 0.3(2)
C31 C32 C33 C34 -177.45(15)
C37 C32 C33 C34 2.4(2)
C32 C33 C34 C35 0.7(2)
C33 C34 C35 C36 -3.5(2)
C33 C34 C35 O6 176.99(14)
O6 C35 C36 C37 -177.52(14)
C34 C35 C36 C37 3.0(2)
C35 C36 C37 C38 178.96(14)
C35 C36 C37 C32 0.2(2)
C31 C32 C37 C38 -1.8(2)
C33 C32 C37 C38 178.30(14)
C31 C32 C37 C36 177.00(14)
C33 C32 C37 C36 -2.9(2)
C36 C37 C38 C39 -177.19(14)
C32 C37 C38 C39 1.6(2)
C37 C38 C39 O7 -179.83(13)
C37 C38 C39 C30 0.2(2)
C31 C30 C39 C38 -1.7(2)
C29 C30 C39 C38 176.18(14)
C31 C30 C39 O7 178.33(14)
C29 C30 C39 O7 -3.8(2)
C38 C39 O7 C40 176.88(13)
C30 C39 O7 C40 -3.1(2)
C39 O7 C40 C41 -176.53(13)
C39 O7 C40 C49 4.2(2)
O7 C40 C41 C42 -177.47(13)
C49 C40 C41 C42 1.8(2)
C40 C41 C42 C43 177.25(14)
C40 C41 C42 C47 -1.3(2)
C41 C42 C43 C44 -175.61(14)
C47 C42 C43 C44 3.0(2)
C42 C43 C44 O8 175.80(14)
C42 C43 C44 C45 -3.0(2)
C43 C44 C45 C46 0.4(2)
O8 C44 C45 C46 -178.48(14)
C44 C45 C46 C47 2.2(2)
C45 C46 C47 C48 176.31(14)
C45 C46 C47 C42 -2.1(2)
C41 C42 C47 C48 -0.3(2)
C43 C42 C47 C48 -178.95(14)
C41 C42 C47 C46 178.16(14)
C43 C42 C47 C46 -0.5(2)
C46 C47 C48 C49 -176.81(14)
C42 C47 C48 C49 1.6(2)
C47 C48 C49 C40 -1.2(2)
C47 C48 C49 C29 175.84(13)
C41 C40 C49 C48 -0.5(2)
O7 C40 C49 C48 178.68(13)
C41 C40 C49 C29 -177.57(14)
O7 C40 C49 C29 1.6(2)
O10 C29 C49 C48 -66.49(17)
C30 C29 C49 C48 175.34(13)
C50 C29 C49 C48 44.28(19)
O10 C29 C49 C40 110.46(15)
C30 C29 C49 C40 -7.7(2)
C50 C29 C49 C40 -138.78(14)
O10 C29 C50 C55 2.52(15)
C30 C29 C50 C55 118.92(14)
C49 C29 C50 C55 -111.22(14)
O10 C29 C50 C51 -179.77(14)
C30 C29 C50 C51 -63.4(2)
C49 C29 C50 C51 66.5(2)
C55 C50 C51 C52 -0.9(2)
C29 C50 C51 C52 -178.39(15)
C50 C51 C52 C53 -0.3(2)
C51 C52 C53 C54 1.2(3)
C52 C53 C54 C55 -0.9(2)
C51 C50 C55 C54 1.2(2)
C29 C50 C55 C54 179.16(14)
C51 C50 C55 C56 -178.12(13)
C29 C50 C55 C56 -0.18(17)
C53 C54 C55 C50 -0.3(2)
C53 C54 C55 C56 178.91(15)
C50 C55 C56 O9 176.42(15)
C54 C55 C56 O9 -2.9(3)
C50 C55 C56 O10 -2.60(16)
C54 C55 C56 O10 178.12(15)
O9 C56 O10 C29 -174.78(13)
C55 C56 O10 C29 4.34(15)
C30 C29 O10 C56 -125.26(12)
C50 C29 O10 C56 -4.21(14)
C49 C29 O10 C56 113.87(13)
C63 C58 C59 C60 1.3(3)
C57 C58 C59 C60 -178.77(17)
C58 C59 C60 C61 -0.1(3)
C59 C60 C61 C62 -1.1(3)
C60 C61 C62 C63 0.9(3)
C61 C62 C63 C58 0.3(3)
C59 C58 C63 C62 -1.4(3)
C57 C58 C63 C62 178.64(17)
C70 C65 C66 C67 1.7(2)
C64 C65 C66 C67 -176.91(16)
C65 C66 C67 C68 -0.5(3)
C66 C67 C68 C69 -0.9(3)
C67 C68 C69 C70 1.1(3)
C68 C69 C70 C65 0.2(3)
C66 C65 C70 C69 -1.5(2)
C64 C65 C70 C69 177.08(16)
